data_2007404
loop_
_publ_author_name
'Fitzgerald, Lawrence J.'
'Gerkin, Roger E.'

_publ_section_title
;
 Phenanthrene-4-carboxylic Acid and
 1,2-Dihydrophenanthrene-4-carboxylic Acid
;
_journal_issue 7
_journal_name_full 'Acta Crystallographica Section C'
_journal_page_first 966
_journal_page_last 969
_journal_paper_doi 10.1107/S0108270198000122
_journal_volume 54
_journal_year 1998
_chemical_formula_moiety 'C15 H12 O2'
_chemical_formula_sum 'C15 H12 O2'
_chemical_formula_weight 224.26
_chemical_name_common '1,2-dihydrophenanthrene-4-carboxylic acid'
_chemical_name_systematic ' ?'
_space_group_IT_number 61
_symmetry_cell_setting orthorhombic
_symmetry_space_group_name_Hall '-P 2ac 2ab'
_symmetry_space_group_name_H-M 'P b c a'
_cell_angle_alpha 90
_cell_angle_beta 90
_cell_angle_gamma 90
_cell_formula_units_Z 8
_cell_length_a 16.065(3)
_cell_length_b 16.534(2)
_cell_length_c 8.632(2)
_cell_measurement_reflns_used 25
_cell_measurement_temperature 296
_cell_measurement_theta_max 17.5
_cell_measurement_theta_min 14.2
_cell_volume 2292.8(7)
_computing_cell_refinement 'MSC/AFC diffractometer system'
_computing_data_collection 'MSC/AFC diffractometer system'
_computing_data_reduction 'TEXSAN (Molecular Structure Corporation, 1989)'
_computing_molecular_graphics 'ORTEPII (Johnson, 1976)'
_computing_publication_material TEXSAN
_computing_structure_refinement TEXSAN
_computing_structure_solution 'SHELXS86 (Sheldrick, 1985)'
_diffrn_ambient_temperature 296
_diffrn_measurement_device_type AFC5S
_diffrn_measurement_method '\w/2\q scans '
_diffrn_radiation_monochromator graphite
_diffrn_radiation_source 'X-ray tube'
_diffrn_radiation_type MoK\a
_diffrn_radiation_wavelength 0.71073
_diffrn_reflns_av_R_equivalents 0
_diffrn_reflns_limit_h_max 20
_diffrn_reflns_limit_h_min 0
_diffrn_reflns_limit_k_max 21
_diffrn_reflns_limit_k_min 0
_diffrn_reflns_limit_l_max 11
_diffrn_reflns_limit_l_min 0
_diffrn_reflns_number 3002
_diffrn_reflns_theta_max 27.50
_diffrn_reflns_theta_min 2.0
_diffrn_standards_decay_% ' +- 1.6 (ave. max. rel. intensity)'
_diffrn_standards_interval_count 150
_diffrn_standards_number 6
_exptl_absorpt_coefficient_mu 0.080
_exptl_absorpt_correction_type none
_exptl_crystal_colour colorless
_exptl_crystal_density_diffrn 1.299
_exptl_crystal_density_meas ?
_exptl_crystal_description 'cut square column'
_exptl_crystal_F_000 944
_exptl_crystal_size_max 0.38
_exptl_crystal_size_mid 0.38
_exptl_crystal_size_min 0.27
_refine_diff_density_max 0.27
_refine_diff_density_min -0.26
_refine_ls_extinction_method none
_refine_ls_goodness_of_fit_all 1.25
_refine_ls_goodness_of_fit_ref 1.25
_refine_ls_hydrogen_treatment mixed
_refine_ls_matrix_type full
_refine_ls_number_parameters 178
_refine_ls_number_reflns 2627
_refine_ls_R_factor_gt 0.043
_refine_ls_shift/su_max '< 0.01'
_refine_ls_structure_factor_coef F^2^
_refine_ls_weighting_details 'w = 1/\s(F^2^)^2^'
_refine_ls_weighting_scheme calc
_refine_ls_wR_factor_all 0.104
_refine_ls_wR_factor_ref 0.104
_reflns_number_gt 1594
_reflns_number_total 2628
_reflns_threshold_expression 'I > 2\s(I)'
_cod_data_source_file bk1359.cif
_cod_data_source_block 2
_cod_depositor_comments
;
The following automatic conversions were performed:
'_symmetry_cell_setting' value 'Orthorhombic' changed to 'orthorhombic'
according to '/home/saulius/struct/CIF-dictionaries/cif_core.dic'
dictionary named 'cif_core.dic' version 2.4.1 from 2010-06-29.

Automatic conversion script
Id: cif_fix_enum 1527 2010-12-29 10:47:43Z saulius 

The following automatic conversions were performed:

'_atom_site_adp_type' tag value 'Uij' was replaced with 'Uani' value
17 times.

Automatic conversion script
Id: cif_fix_values 1646 2011-03-28 12:23:43Z adriana 

The following automatic conversions were performed:

'_exptl_crystal_density_meas' value 'none' was changed to '?' - the
value is perceived as not measured.

Automatic conversion script
Id: cif_fix_values 3008 2015-01-20 13:52:24Z robertas 

The following automatic conversions were performed:

'_refine_ls_weighting_scheme' value 'w = 1/\s(F^2^)^2^' was changed
to 'calc'. New tag '_refine_ls_weighting_details' was created. The
value of the new tag was set to 'w = 1/\s(F^2^)^2^'.

Automatic conversion script
Id: cif_fix_values 3143 2015-03-26 13:38:13Z robertas 
;
_cod_original_cell_volume 2292.8(6)
_cod_database_code 2007404

loop_
_symmetry_equiv_pos_as_xyz
'  +x,  +y,  +z'
'1/2+x,1/2-y,  -z'
'  -x,1/2+y,1/2-z'
'1/2-x,  -y,1/2+z'
'  -x,  -y,  -z'
'1/2-x,1/2+y,  +z'
'  +x,1/2-y,1/2+z'
'1/2+x,  +y,1/2-z'

loop_
_atom_site_label
_atom_site_fract_x
_atom_site_fract_y
_atom_site_fract_z
_atom_site_U_iso_or_equiv
_atom_site_adp_type
_atom_site_calc_flag
_atom_site_calc_attached_atom
O1 .44466(8) .57602(7) .1255(2) .0553(4) Uani ? ?
O2 .43955(7) .44239(6) .09050(10) .0484(3) Uani ? ?
C1 .16150(10) .47680(10) .2244(3) .0619(7) Uani ? ?
C2 .19220(10) .55950(10) .2742(3) .0591(6) Uani ? ?
C3 .28110(10) .56770(10) .2246(2) .0492(5) Uani ? ?
C4 .33210(10) .50412(9) .2354(2) .0381(4) Uani ? ?
C5 .43750(10) .39064(10) .4279(2) .0473(5) Uani ? ?
C6 .48370(10) .33750(10) .5139(2) .0673(7) Uani ? ?
C7 .44950(10) .26350(10) .5616(3) .0776(8) Uani ? ?
C8 .37010(10) .24430(10) .5244(2) .0673(6) Uani ? ?
C9 .23540(10) .28090(10) .4079(2) .0602(6) Uani ? ?
C10 .18580(10) .33630(10) .3378(2) .0606(6) Uani ? ?
C11 .21740(10) .41117(10) .2891(2) .0470(5) Uani ? ?
C12 .30165(9) .42721(9) .3033(2) .0375(4) Uani ? ?
C13 .35428(10) .37251(9) .3861(2) .0391(4) Uani ? ?
C14 .31980(10) .29775(10) .4384(2) .0494(5) Uani ? ?
C15 .41075(10) .50427(10) .1464(2) .0396(4) Uani ? ?
H4 .4910(10) .5680(10) .051(3) .111(9) Uiso ? ?
H1A .1620(10) .4730(10) .105(2) .076(6) Uiso ? ?
H1B .1050(10) .4660(10) .259(2) .079(6) Uiso ? ?
H2A .1580(10) .6040(10) .230(2) .068(6) Uiso ? ?
H2B .1910(10) .5640(10) .392(2) .065(6) Uiso ? ?
H3 .2990(10) .6186(10) .176(2) .059(5) Uiso ? ?
H5 .4623 .4420 .3948 .0568 Uiso calc C5
H6 .5411 .3512 .5423 .0808 Uiso calc C6
H7 .4832 .2255 .6221 .0931 Uiso calc C7
H8 .3472 .1922 .5579 .0807 Uiso calc C8
H9 .2122 .2283 .4377 .0723 Uiso calc C9
H10 .1269 .3238 .3209 .0727 Uiso calc C10

loop_
_atom_site_aniso_label
_atom_site_aniso_U_11
_atom_site_aniso_U_22
_atom_site_aniso_U_33
_atom_site_aniso_U_12
_atom_site_aniso_U_13
_atom_site_aniso_U_23
O1 .0587(8) .0422(7) .0649(8) -.0094(6) .0203(7) -.0033(6)
O2 .0508(7) .0430(7) .0515(7) -.0027(5) .0173(6) -.0032(5)
C1 .0380(10) .092(2) .0560(10) .0050(10) .0004(10) .0080(10)
C2 .0520(10) .0700(10) .0550(10) .0200(10) .0090(10) .0110(10)
C3 .0570(10) .0500(10) .0401(10) .0086(9) .0084(9) .0071(9)
C4 .0388(9) .0428(9) .0327(8) .0024(7) .0017(7) .0022(7)
C5 .0450(9) .0526(10) .0443(10) .0055(8) .0005(9) .0017(8)
C6 .0580(10) .0810(10) .0630(10) .0200(10) -.0050(10) .0040(10)
C7 .094(2) .0660(10) .0720(10) .0320(10) -.0060(10) .0180(10)
C8 .098(2) .0450(10) .0590(10) .0110(10) .0120(10) .0088(10)
C9 .0720(10) .0480(10) .0610(10) -.0185(10) .0160(10) -.0033(10)
C10 .0490(10) .0720(10) .0600(10) -.0190(10) .0082(10) -.0080(10)
C11 .0409(9) .0600(10) .0397(9) -.0045(9) .0043(8) -.0027(8)
C12 .0393(9) .0420(8) .0313(8) -.0017(7) .0045(7) -.0026(7)
C13 .0468(9) .0388(9) .0319(8) .0033(7) .0056(7) -.0027(7)
C14 .0670(10) .0391(9) .0419(9) .0031(9) .0111(9) -.0007(8)
C15 .0420(9) .0417(9) .0350(9) -.0034(8) .0001(7) .0032(7)

loop_
_atom_type_symbol
_atom_type_scat_dispersion_real
_atom_type_scat_dispersion_imag
_atom_type_scat_source
H 0 0 'Stewart, Davidson and Simpson (1965)'
C .002 .002 'Cromer and Waber (1974)'
O .008 .006 'Cromer and Waber (1974)'

loop_
_geom_angle_atom_site_label_1
_geom_angle_atom_site_label_2
_geom_angle_atom_site_label_3
_geom_angle
_geom_angle_publ_flag
C15 O1 H4 106.0(10) no
C2 C1 C11 110.4(2) yes
C2 C1 H1A 109.0(10) no
C2 C1 H1B 112.0(10) no
C11 C1 H1A 108.0(10) no
C11 C1 H1B 107.0(10) no
H1A C1 H1B 107.0(10) no
C1 C2 C3 108.1(2) yes
C1 C2 H2A 112.0(10) no
C1 C2 H2B 109.0(10) no
C3 C2 H2A 110.0(10) no
C3 C2 H2B 107.5(10) no
H2A C2 H2B 108.0(10) no
C2 C3 C4 119.6(2) yes
C2 C3 H3 118.2(10) no
C4 C3 H3 121.9(10) no
C3 C4 C12 120.0(2) yes
C3 C4 C15 119.10(10) no
C12 C4 C15 119.20(10) no
C6 C5 C13 120.9(2) no
C6 C5 H5 119.5232 no
C13 C5 H5 119.5412 no
C5 C6 C7 120.4(2) no
C5 C6 H6 119.8011 no
C7 C6 H6 119.8015 no
C6 C7 C8 120.3(2) no
C6 C7 H7 119.8400 no
C8 C7 H7 119.8552 no
C7 C8 C14 121.2(2) no
C7 C8 H8 119.3801 no
C14 C8 H8 119.3774 no
C10 C9 C14 120.9(2) no
C10 C9 H9 119.5331 no
C14 C9 H9 119.5267 no
C9 C10 C11 121.2(2) no
C9 C10 H10 119.4123 no
C11 C10 H10 119.4103 no
C1 C11 C10 121.9(2) no
C1 C11 C12 118.3(2) yes
C10 C11 C12 119.8(2) no
C4 C12 C11 116.80(10) yes
C4 C12 C13 123.00(10) no
C11 C12 C13 120.10(10) no
C5 C13 C12 123.50(10) no
C5 C13 C14 118.0(2) no
C12 C13 C14 118.4(2) no
C8 C14 C9 121.7(2) no
C8 C14 C13 119.1(2) no
C9 C14 C13 119.1(2) no
O1 C15 O2 122.90(10) yes
O1 C15 C4 115.20(10) yes
O2 C15 C4 121.80(10) yes

loop_
_geom_bond_atom_site_label_1
_geom_bond_atom_site_label_2
_geom_bond_site_symmetry_1
_geom_bond_site_symmetry_2
_geom_bond_distance
_geom_bond_publ_flag
O1 C15 ? ? 1.318(2) yes
O1 H4 ? ? .99(2) no
O2 C15 ? ? 1.222(2) yes
C1 C2 ? ? 1.515(3) yes
C1 C11 ? ? 1.516(3) yes
C1 H1A ? ? 1.03(2) no
C1 H1B ? ? .98(2) no
C2 C3 ? ? 1.497(2) yes
C2 H2A ? ? 1.00(2) no
C2 H2B ? ? 1.02(2) no
C3 C4 ? ? 1.336(2) yes
C3 H3 ? ? .98(2) no
C4 C12 ? ? 1.483(2) yes
C4 C15 ? ? 1.479(2) yes
C5 C6 ? ? 1.369(2) no
C5 C13 ? ? 1.417(2) no
C5 H5 ? ? .9800 no
C6 C7 ? ? 1.403(3) no
C6 H6 ? ? .9799 no
C7 C8 ? ? 1.352(3) no
C7 H7 ? ? .9801 no
C8 C14 ? ? 1.409(2) no
C8 H8 ? ? .9798 no
C9 C10 ? ? 1.357(3) no
C9 C14 ? ? 1.409(2) no
C9 H9 ? ? .9800 no
C10 C11 ? ? 1.402(2) no
C10 H10 ? ? .9799 no
C11 C12 ? ? 1.385(2) no
C12 C13 ? ? 1.429(2) no
C13 C14 ? ? 1.428(2) no

loop_
_geom_hbond_atom_site_label_D
_geom_hbond_atom_site_label_H
_geom_hbond_atom_site_label_A
_geom_hbond_site_symmetry_A
_geom_hbond_distance_DH
_geom_hbond_distance_HA
_geom_hbond_distance_DA
_geom_hbond_angle_DHA
_geom_hbond_publ_flag
(b) '1,2-dihydrophenanthrene-4-carboxylic acid' ? ? ? ? ? ? yes
O1 H4 O2 5_665 0.99(2) 1.66(2) 2.651(2) 173(2) yes
